data_4344766
loop_
_publ_author_name
'Sun, Yangyang'
'Xiong, Jiao'
'Dai, Zhongran'
'Pan, Xiaobo'
'Tang, Ning'
'Wu, Jincai'

_publ_section_title
;
 Stereoselective Alkali-Metal Catalysts for Highly Isotactic
 Poly(rac-lactide) Synthesis.
;
_journal_issue 1
_journal_name_full 'Inorganic chemistry'
_journal_page_first 136
_journal_paper_doi 10.1021/acs.inorgchem.5b02709
_journal_volume 55
_journal_year 2015
_chemical_formula_moiety 'C32 H37 K O7, C3 H3'
_chemical_formula_sum 'C35 H40 K O7'
_chemical_formula_weight 611.77
_chemical_name_systematic
;
 ? 
;
_space_group_crystal_system monoclinic
_space_group_IT_number 15
_space_group_name_Hall '-C 2yc'
_space_group_name_H-M_alt 'C 1 2/c 1'
_symmetry_space_group_name_Hall '-C 2yc'
_symmetry_space_group_name_H-M 'C 1 2/c 1'
_atom_sites_solution_hydrogens geom
_atom_sites_solution_primary direct
_atom_sites_solution_secondary difmap
_audit_creation_date 2015-05-20
_audit_creation_method
;
Olex2 1.2
(compiled 2015.01.26 svn.r3150 for OlexSys, GUI svn.r4998)
;
_cell_angle_alpha 90.00
_cell_angle_beta 91.238(6)
_cell_angle_gamma 90.00
_cell_formula_units_Z 8
_cell_length_a 20.5706(10)
_cell_length_b 10.8792(5)
_cell_length_c 28.0601(16)
_cell_measurement_reflns_used 1876
_cell_measurement_temperature 173.73
_cell_measurement_theta_max 25.1730
_cell_measurement_theta_min 3.8120
_cell_volume 6278.2(6)
_computing_cell_refinement
;
CrysAlisPro, Agilent Technologies,
Version 1.171.37.33 (release 27-03-2014 CrysAlis171 .NET)
(compiled Mar 27 2014,17:12:48)
;
_computing_data_collection
;
CrysAlisPro, Agilent Technologies,
Version 1.171.37.33 (release 27-03-2014 CrysAlis171 .NET)
(compiled Mar 27 2014,17:12:48)
;
_computing_data_reduction
;
CrysAlisPro, Agilent Technologies,
Version 1.171.37.33 (release 27-03-2014 CrysAlis171 .NET)
(compiled Mar 27 2014,17:12:48)
;
_computing_molecular_graphics 'Olex2 (Dolomanov et al., 2009)'
_computing_publication_material 'Olex2 (Dolomanov et al., 2009)'
_computing_structure_refinement 'XL (Sheldrick, 2008)'
_computing_structure_solution 'ShelXS (Sheldrick, 2008)'
_diffrn_ambient_environment air
_diffrn_ambient_temperature 173.73
_diffrn_detector 'CCD plate'
_diffrn_detector_area_resol_mean 16.0733
_diffrn_detector_type Eos
_diffrn_measured_fraction_theta_full 0.998
_diffrn_measured_fraction_theta_max 0.998
_diffrn_measurement_details
;
  1 omega   -5.00   93.00   1.0000   12.0000
omega____ theta____ kappa____ phi______ frames
    -       20.5854   38.0000  120.0000 98

  2 omega   35.00   75.00   1.0000   12.0000
omega____ theta____ kappa____ phi______ frames
    -       20.5854  178.0000  120.0000 40

  3 omega   35.00   97.00   1.0000   12.0000
omega____ theta____ kappa____ phi______ frames
    -       20.5854  178.0000  -30.0000 62

  4 omega  -47.00   -6.00   1.0000   12.0000
omega____ theta____ kappa____ phi______ frames
    -       20.5854  -57.0000  150.0000 41
;
_diffrn_measurement_device 'four-circle diffractometer'
_diffrn_measurement_device_type 'SuperNova, Dual, Cu at zero, Eos'
_diffrn_measurement_method '\w scans'
_diffrn_orient_matrix_UB_11 0.0050224000
_diffrn_orient_matrix_UB_12 -0.0036005000
_diffrn_orient_matrix_UB_13 -0.0249145000
_diffrn_orient_matrix_UB_21 -0.0211990000
_diffrn_orient_matrix_UB_22 -0.0512410000
_diffrn_orient_matrix_UB_23 -0.0015757000
_diffrn_orient_matrix_UB_31 -0.0267252000
_diffrn_orient_matrix_UB_32 0.0400573000
_diffrn_orient_matrix_UB_33 -0.0041953000
_diffrn_radiation_monochromator mirror
_diffrn_radiation_probe x-ray
_diffrn_radiation_type MoK\a
_diffrn_radiation_wavelength 0.71073
_diffrn_reflns_av_R_equivalents 0.0558
_diffrn_reflns_av_unetI/netI 0.0933
_diffrn_reflns_limit_h_max 25
_diffrn_reflns_limit_h_min -24
_diffrn_reflns_limit_k_max 13
_diffrn_reflns_limit_k_min -8
_diffrn_reflns_limit_l_max 34
_diffrn_reflns_limit_l_min -34
_diffrn_reflns_number 13247
_diffrn_reflns_theta_full 25.50
_diffrn_reflns_theta_max 26.02
_diffrn_reflns_theta_min 3.48
_diffrn_source 'SuperNova (Mo) X-ray Source'
_exptl_absorpt_coefficient_mu 0.217
_exptl_absorpt_correction_T_max 1.00000
_exptl_absorpt_correction_T_min 0.98614
_exptl_absorpt_correction_type multi-scan
_exptl_absorpt_process_details
;
CrysAlisPro, Agilent Technologies,
Version 1.171.37.33 (release 27-03-2014 CrysAlis171 .NET)
(compiled Mar 27 2014,17:12:48)
Empirical absorption correction using spherical harmonics,
 implemented in SCALE3 ABSPACK scaling algorithm.
;
_exptl_crystal_colour 'clear dark yellow'
_exptl_crystal_colour_lustre clear
_exptl_crystal_colour_modifier dark
_exptl_crystal_colour_primary yellow
_exptl_crystal_density_diffrn 1.294
_exptl_crystal_density_method 'not measured'
_exptl_crystal_description block
_exptl_crystal_F_000 2600
_exptl_crystal_size_max 0.24
_exptl_crystal_size_mid 0.23
_exptl_crystal_size_min 0.21
_refine_diff_density_max 0.284
_refine_diff_density_min -0.305
_refine_diff_density_rms 0.060
_refine_ls_extinction_method none
_refine_ls_goodness_of_fit_ref 1.040
_refine_ls_hydrogen_treatment mixed
_refine_ls_matrix_type full
_refine_ls_number_parameters 396
_refine_ls_number_reflns 6188
_refine_ls_number_restraints 2
_refine_ls_restrained_S_all 1.040
_refine_ls_R_factor_all 0.0983
_refine_ls_R_factor_gt 0.0563
_refine_ls_shift/su_max 0.000
_refine_ls_shift/su_mean 0.000
_refine_ls_structure_factor_coef Fsqd
_refine_ls_weighting_details 'calc w=1/[\s^2^(Fo^2^)+(0.0228P)^2^+0.0000P] where P=(Fo^2^+2Fc^2^)/3'
_refine_ls_weighting_scheme calc
_refine_ls_wR_factor_gt 0.0906
_refine_ls_wR_factor_ref 0.1091
_reflns_number_gt 3998
_reflns_number_total 6188
_reflns_threshold_expression >2sigma(I)
_cod_data_source_file ic5b02709_si_002.cif
_cod_data_source_block sunyy0105
_cod_original_cell_volume 6278.1(6)
_cod_database_code 4344766
_reflns_odcompleteness_completeness 99.72
_reflns_odcompleteness_iscentric 1
_reflns_odcompleteness_theta 26.32
_olex2_refinement_description
;
1. Fixed Uiso
 At 1.2 times of:
  All C(H) groups, All C(H,H) groups
2. Restrained distances
 H22B-C22
 0.97 with sigma of 0.02
 C22-H22A
 0.97 with sigma of 0.02
3.a Secondary CH2 refined with riding coordinates:
 C21(H21A,H21B), C23(H23A,H23B), C24(H24A,H24B), C25(H25A,H25B), C26(H26A,
 H26B), C27(H27A,H27B), C28(H28A,H28B), C29(H29A,H29B), C30(H30A,H30B),
 C31(H31A,H31B), C32(H32A,H32B)
3.b Aromatic/amide H refined with riding coordinates:
 C2(H2), C3(H3), C4(H4), C5(H5), C19(H19), C18(H18), C17(H17), C16(H16),
 C14(H14), C12(H12), C11(H11), C10(H10), C9(H9), C34(H34), C33(H33), C35(H35)
;
_olex2_date_sample_data_collection 2015-01-05
_olex2_submission_special_instructions 'No special instructions were received'

loop_
_space_group_symop_id
_space_group_symop_operation_xyz
1 'x, y, z'
2 '-x, y, -z+1/2'
3 'x+1/2, y+1/2, z'
4 '-x+1/2, y+1/2, -z+1/2'
5 '-x, -y, -z'
6 'x, -y, z-1/2'
7 '-x+1/2, -y+1/2, -z'
8 'x+1/2, -y+1/2, z-1/2'

loop_
_atom_site_label
_atom_site_type_symbol
_atom_site_fract_x
_atom_site_fract_y
_atom_site_fract_z
_atom_site_U_iso_or_equiv
_atom_site_adp_type
_atom_site_occupancy
_atom_site_calc_flag
_atom_site_refinement_flags_posn
K1 K 0.34012(3) 0.90015(5) 0.11030(2) 0.02455(16) Uani 1 d .
O1 O 0.22373(8) 0.81492(16) 0.11499(6) 0.0299(5) Uani 1 d .
O2 O 0.37485(8) 0.68064(15) 0.06204(6) 0.0268(4) Uani 1 d .
O3 O 0.39651(8) 0.70582(16) 0.16016(6) 0.0300(5) Uani 1 d .
O4 O 0.41700(8) 0.94039(16) 0.19757(6) 0.0295(5) Uani 1 d .
O5 O 0.35470(8) 1.14309(16) 0.14938(6) 0.0293(5) Uani 1 d .
O6 O 0.33959(8) 1.12270(16) 0.04989(6) 0.0289(5) Uani 1 d .
O7 O 0.32544(8) 0.88703(15) 0.01124(6) 0.0269(4) Uani 1 d .
C1 C 0.17225(12) 0.8473(2) 0.13715(9) 0.0232(6) Uani 1 d .
C2 C 0.15486(13) 0.9735(2) 0.14340(10) 0.0313(7) Uani 1 d .
H2 H 0.1820 1.0350 0.1303 0.038 Uiso 1 calc R
C3 C 0.10084(14) 1.0097(2) 0.16746(10) 0.0344(7) Uani 1 d .
H3 H 0.0914 1.0949 0.1703 0.041 Uiso 1 calc R
C4 C 0.05972(13) 0.9243(2) 0.18770(10) 0.0298(7) Uani 1 d .
H4 H 0.0229 0.9495 0.2050 0.036 Uiso 1 calc R
C5 C 0.07423(12) 0.8007(2) 0.18175(9) 0.0246(6) Uani 1 d .
H5 H 0.0461 0.7413 0.1951 0.030 Uiso 1 calc R
C6 C 0.12814(11) 0.7598(2) 0.15713(9) 0.0194(6) Uani 1 d .
C7 C 0.13910(11) 0.6241(2) 0.15211(9) 0.0194(6) Uani 1 d .
C20 C 0.09381(12) 0.5511(2) 0.12654(9) 0.0209(6) Uani 1 d .
C19 C 0.03966(11) 0.6009(3) 0.10060(9) 0.0260(6) Uani 1 d .
H19 H 0.0332 0.6873 0.1009 0.031 Uiso 1 calc R
C18 C -0.00320(12) 0.5294(3) 0.07543(10) 0.0317(7) Uani 1 d .
H18 H -0.0383 0.5664 0.0582 0.038 Uiso 1 calc R
C17 C 0.00447(13) 0.3993(3) 0.07485(10) 0.0344(7) Uani 1 d .
H17 H -0.0258 0.3492 0.0577 0.041 Uiso 1 calc R
C16 C 0.05539(13) 0.3477(3) 0.09894(10) 0.0320(7) Uani 1 d .
H16 H 0.0603 0.2609 0.0984 0.038 Uiso 1 calc R
C15 C 0.10172(12) 0.4195(2) 0.12498(9) 0.0237(6) Uani 1 d .
C14 C 0.15485(12) 0.3661(2) 0.14845(9) 0.0264(6) Uani 1 d .
H14 H 0.1605 0.2795 0.1467 0.032 Uiso 1 calc R
C13 C 0.19988(12) 0.4354(2) 0.17432(9) 0.0226(6) Uani 1 d .
C12 C 0.25135(12) 0.3804(2) 0.20202(9) 0.0276(7) Uani 1 d .
H12 H 0.2570 0.2938 0.2008 0.033 Uiso 1 calc R
C11 C 0.29215(13) 0.4477(2) 0.22988(10) 0.0306(7) Uani 1 d .
H11 H 0.3252 0.4085 0.2485 0.037 Uiso 1 calc R
C10 C 0.28514(12) 0.5777(2) 0.23108(10) 0.0283(7) Uani 1 d .
H10 H 0.3138 0.6252 0.2507 0.034 Uiso 1 calc R
C9 C 0.23815(11) 0.6352(2) 0.20456(9) 0.0227(6) Uani 1 d .
H9 H 0.2356 0.7224 0.2051 0.027 Uiso 1 calc R
C8 C 0.19256(12) 0.5676(2) 0.17587(9) 0.0203(6) Uani 1 d .
C21 C 0.33352(13) 0.6718(2) 0.02047(10) 0.0307(7) Uani 1 d .
H21A H 0.2874 0.6734 0.0298 0.037 Uiso 1 calc R
H21B H 0.3417 0.5934 0.0037 0.037 Uiso 1 calc R
C22 C 0.36403(16) 0.5832(3) 0.09480(11) 0.0351(8) Uani 1 d D
H22A H 0.3709(12) 0.5047(18) 0.0778(9) 0.037(8) Uiso 1 d D
H22B H 0.3185(9) 0.589(3) 0.1048(10) 0.061(10) Uiso 1 d D
C23 C 0.41136(14) 0.5958(2) 0.13539(10) 0.0344(7) Uani 1 d .
H23A H 0.4081 0.5243 0.1570 0.041 Uiso 1 calc R
H23B H 0.4563 0.5995 0.1234 0.041 Uiso 1 calc R
C24 C 0.43825(13) 0.7257(3) 0.20026(10) 0.0361(7) Uani 1 d .
H24A H 0.4831 0.7418 0.1898 0.043 Uiso 1 calc R
H24B H 0.4389 0.6522 0.2211 0.043 Uiso 1 calc R
C25 C 0.41260(14) 0.8347(2) 0.22678(10) 0.0350(7) Uani 1 d .
H25A H 0.3667 0.8203 0.2352 0.042 Uiso 1 calc R
H25B H 0.4383 0.8471 0.2566 0.042 Uiso 1 calc R
C26 C 0.39187(14) 1.0460(2) 0.22091(10) 0.0364(7) Uani 1 d .
H26A H 0.4161 1.0601 0.2513 0.044 Uiso 1 calc R
H26B H 0.3455 1.0328 0.2282 0.044 Uiso 1 calc R
C27 C 0.39845(14) 1.1550(3) 0.18924(10) 0.0354(7) Uani 1 d .
H27A H 0.3885 1.2309 0.2071 0.043 Uiso 1 calc R
H27B H 0.4437 1.1609 0.1781 0.043 Uiso 1 calc R
C28 C 0.35906(14) 1.2458(2) 0.11826(10) 0.0343(7) Uani 1 d .
H28A H 0.4044 1.2560 0.1079 0.041 Uiso 1 calc R
H28B H 0.3460 1.3216 0.1350 0.041 Uiso 1 calc R
C29 C 0.31519(13) 1.2245(2) 0.07602(10) 0.0339(7) Uani 1 d .
H29A H 0.2705 1.2069 0.0865 0.041 Uiso 1 calc R
H29B H 0.3138 1.2988 0.0556 0.041 Uiso 1 calc R
C30 C 0.30304(13) 1.0999(2) 0.00694(10) 0.0320(7) Uani 1 d .
H30A H 0.3040 1.1733 -0.0139 0.038 Uiso 1 calc R
H30B H 0.2572 1.0822 0.0144 0.038 Uiso 1 calc R
C31 C 0.33217(13) 0.9925(2) -0.01795(9) 0.0300(7) Uani 1 d .
H31A H 0.3097 0.9792 -0.0491 0.036 Uiso 1 calc R
H31B H 0.3787 1.0082 -0.0238 0.036 Uiso 1 calc R
C32 C 0.34720(12) 0.7773(2) -0.01168(9) 0.0287(7) Uani 1 d .
H32A H 0.3944 0.7825 -0.0176 0.034 Uiso 1 calc R
H32B H 0.3239 0.7663 -0.0426 0.034 Uiso 1 calc R
C34 C 0.0236(2) 0.9443(4) 0.04153(14) 0.0642(11) Uani 1 d .
H34 H 0.0398 0.9059 0.0698 0.077 Uiso 1 calc R
C33 C -0.0245(2) 0.8896(3) 0.01427(15) 0.0633(11) Uani 1 d .
H33 H -0.0420 0.8131 0.0240 0.076 Uiso 1 calc R
C35 C 0.04789(18) 1.0557(4) 0.02712(14) 0.0618(11) Uani 1 d .
H35 H 0.0809 1.0953 0.0457 0.074 Uiso 1 calc R

loop_
_atom_site_aniso_label
_atom_site_aniso_U_11
_atom_site_aniso_U_22
_atom_site_aniso_U_33
_atom_site_aniso_U_23
_atom_site_aniso_U_13
_atom_site_aniso_U_12
K1 0.0256(3) 0.0236(3) 0.0244(3) -0.0003(3) -0.0014(2) -0.0011(3)
O1 0.0254(10) 0.0346(11) 0.0300(11) 0.0041(10) 0.0041(9) -0.0055(9)
O2 0.0284(10) 0.0231(10) 0.0286(11) 0.0000(9) -0.0043(8) -0.0028(9)
O3 0.0312(10) 0.0268(10) 0.0317(11) -0.0001(10) -0.0056(9) 0.0064(9)
O4 0.0329(11) 0.0304(10) 0.0254(11) -0.0047(9) 0.0016(9) 0.0026(9)
O5 0.0345(11) 0.0236(10) 0.0299(11) -0.0026(9) -0.0013(9) -0.0045(9)
O6 0.0313(10) 0.0260(10) 0.0292(11) -0.0028(9) -0.0043(9) 0.0055(9)
O7 0.0323(10) 0.0281(10) 0.0205(10) -0.0006(9) 0.0033(8) 0.0006(9)
C1 0.0242(14) 0.0270(15) 0.0181(14) 0.0019(13) -0.0050(12) -0.0052(13)
C2 0.0321(16) 0.0247(15) 0.0367(18) 0.0082(14) -0.0056(14) -0.0087(14)
C3 0.0427(18) 0.0186(14) 0.0414(19) 0.0004(15) -0.0119(15) 0.0055(15)
C4 0.0267(15) 0.0296(16) 0.0330(17) -0.0038(14) -0.0012(13) 0.0066(14)
C5 0.0225(14) 0.0259(15) 0.0253(15) 0.0025(13) -0.0036(12) -0.0015(13)
C6 0.0195(13) 0.0193(13) 0.0193(14) 0.0015(12) -0.0038(11) -0.0027(12)
C7 0.0205(13) 0.0202(14) 0.0176(14) 0.0008(12) 0.0047(11) -0.0027(12)
C20 0.0226(14) 0.0232(14) 0.0172(14) 0.0009(12) 0.0039(11) -0.0033(12)
C19 0.0244(14) 0.0287(15) 0.0251(15) -0.0034(14) 0.0010(12) -0.0004(13)
C18 0.0215(14) 0.0409(18) 0.0328(17) -0.0066(15) -0.0006(13) -0.0024(14)
C17 0.0275(16) 0.0442(19) 0.0314(17) -0.0131(16) -0.0011(13) -0.0163(15)
C16 0.0367(17) 0.0281(16) 0.0312(17) -0.0052(14) 0.0049(14) -0.0099(14)
C15 0.0273(15) 0.0219(14) 0.0220(15) -0.0032(13) 0.0048(12) -0.0086(13)
C14 0.0370(16) 0.0171(14) 0.0255(15) -0.0017(13) 0.0048(13) -0.0012(13)
C13 0.0239(14) 0.0217(14) 0.0226(15) 0.0041(13) 0.0075(12) 0.0008(13)
C12 0.0345(16) 0.0204(14) 0.0280(16) 0.0034(13) 0.0035(13) 0.0034(13)
C11 0.0294(16) 0.0291(16) 0.0332(17) 0.0056(14) -0.0014(13) 0.0082(14)
C10 0.0255(15) 0.0303(16) 0.0289(16) 0.0004(14) -0.0019(12) -0.0057(14)
C9 0.0218(14) 0.0221(14) 0.0242(15) 0.0042(12) 0.0010(12) -0.0014(12)
C8 0.0221(13) 0.0220(14) 0.0170(14) 0.0010(12) 0.0047(11) -0.0029(12)
C21 0.0327(16) 0.0277(16) 0.0314(17) -0.0094(14) -0.0055(13) -0.0036(14)
C22 0.046(2) 0.0191(16) 0.040(2) 0.0024(15) -0.0051(16) -0.0040(16)
C23 0.0442(18) 0.0221(15) 0.0367(18) 0.0012(15) -0.0005(15) 0.0031(15)
C24 0.0393(17) 0.0408(18) 0.0280(17) 0.0040(15) -0.0038(14) 0.0099(16)
C25 0.0435(18) 0.0420(18) 0.0195(15) 0.0042(15) -0.0024(13) 0.0077(16)
C26 0.0436(18) 0.0406(18) 0.0250(16) -0.0105(15) -0.0019(14) 0.0075(16)
C27 0.0410(17) 0.0331(17) 0.0320(17) -0.0141(15) -0.0042(14) -0.0033(15)
C28 0.0448(18) 0.0217(15) 0.0366(18) -0.0015(14) 0.0085(15) 0.0001(15)
C29 0.0388(17) 0.0228(15) 0.0403(19) 0.0024(15) 0.0030(15) 0.0068(14)
C30 0.0324(16) 0.0321(16) 0.0312(17) 0.0048(15) -0.0070(13) 0.0052(15)
C31 0.0340(16) 0.0343(16) 0.0217(15) 0.0046(14) -0.0019(13) -0.0019(14)
C32 0.0291(15) 0.0356(16) 0.0214(15) -0.0094(14) 0.0014(12) 0.0015(14)
C34 0.086(3) 0.058(3) 0.048(2) -0.007(2) 0.003(2) 0.028(2)
C33 0.084(3) 0.042(2) 0.065(3) 0.005(2) 0.029(2) 0.015(2)
C35 0.067(2) 0.056(2) 0.063(3) -0.026(2) 0.006(2) 0.020(2)

loop_
_atom_type_symbol
_atom_type_description
_atom_type_scat_dispersion_real
_atom_type_scat_dispersion_imag
_atom_type_scat_source
C C 0.0033 0.0016 'International Tables Vol C Tables 4.2.6.8 and 6.1.1.4'
H H 0.0000 0.0000 'International Tables Vol C Tables 4.2.6.8 and 6.1.1.4'
K K 0.2009 0.2494 'International Tables Vol C Tables 4.2.6.8 and 6.1.1.4'
O O 0.0106 0.0060 'International Tables Vol C Tables 4.2.6.8 and 6.1.1.4'

loop_
_geom_angle_atom_site_label_1
_geom_angle_atom_site_label_2
_geom_angle_atom_site_label_3
_geom_angle
_geom_angle_site_symmetry_1
_geom_angle_site_symmetry_3
O1 K1 O2 88.01(5) . .
O1 K1 O3 94.53(5) . .
O1 K1 O4 119.93(6) . .
O1 K1 O5 113.66(6) . .
O1 K1 O6 109.42(5) . .
O1 K1 O7 87.23(5) . .
O1 K1 C21 76.24(6) . .
O1 K1 C22 77.61(7) . .
O2 K1 O4 112.84(5) . .
O2 K1 O5 158.20(5) . .
O2 K1 O6 114.37(5) . .
O2 K1 C21 22.75(5) . .
O2 K1 C22 22.96(6) . .
O3 K1 O2 59.59(5) . .
O3 K1 O4 58.56(5) . .
O3 K1 O5 117.98(6) . .
O3 K1 O6 155.44(5) . .
O3 K1 O7 119.85(5) . .
O3 K1 C21 80.42(6) . .
O3 K1 C22 41.95(6) . .
O4 K1 O6 110.71(5) . .
O4 K1 C21 135.59(6) . .
O4 K1 C22 100.16(6) . .
O5 K1 O4 59.47(5) . .
O5 K1 O6 57.64(5) . .
O5 K1 C21 156.78(6) . .
O5 K1 C22 159.45(7) . .
O6 K1 C21 99.60(6) . .
O6 K1 C22 137.07(6) . .
O7 K1 O2 60.40(5) . .
O7 K1 O4 152.55(5) . .
O7 K1 O5 115.77(5) . .
O7 K1 O6 58.13(5) . .
O7 K1 C21 41.73(6) . .
O7 K1 C22 80.73(6) . .
C22 K1 C21 39.28(7) . .
C1 O1 K1 134.53(16) . .
C21 O2 K1 107.07(14) . .
C22 O2 K1 105.88(15) . .
C22 O2 C21 112.2(2) . .
C23 O3 K1 119.16(15) . .
C24 O3 K1 121.58(16) . .
C24 O3 C23 112.6(2) . .
C25 O4 K1 108.88(15) . .
C25 O4 C26 111.1(2) . .
C26 O4 K1 108.13(15) . .
C27 O5 K1 116.19(15) . .
C28 O5 K1 119.71(15) . .
C28 O5 C27 111.3(2) . .
C29 O6 K1 109.78(14) . .
C29 O6 C30 112.6(2) . .
C30 O6 K1 109.71(15) . .
C31 O7 K1 121.57(14) . .
C31 O7 C32 112.33(18) . .
C32 O7 K1 117.47(15) . .
O1 C1 C2 122.1(2) . .
O1 C1 C6 122.7(2) . .
C2 C1 C6 115.2(2) . .
C1 C2 H2 118.5 . .
C3 C2 C1 122.9(2) . .
C3 C2 H2 118.5 . .
C2 C3 H3 119.4 . .
C2 C3 C4 121.2(2) . .
C4 C3 H3 119.4 . .
C3 C4 H4 121.1 . .
C3 C4 C5 117.7(2) . .
C5 C4 H4 121.1 . .
C4 C5 H5 118.5 . .
C4 C5 C6 123.0(2) . .
C6 C5 H5 118.5 . .
C1 C6 C7 121.2(2) . .
C5 C6 C1 119.9(2) . .
C5 C6 C7 118.9(2) . .
C20 C7 C6 120.2(2) . .
C20 C7 C8 119.6(2) . .
C8 C7 C6 120.0(2) . .
C7 C20 C19 123.2(2) . .
C7 C20 C15 120.1(2) . .
C19 C20 C15 116.7(2) . .
C20 C19 H19 118.7 . .
C18 C19 C20 122.6(2) . .
C18 C19 H19 118.7 . .
C19 C18 H18 119.9 . .
C19 C18 C17 120.2(3) . .
C17 C18 H18 119.9 . .
C18 C17 H17 120.3 . .
C16 C17 C18 119.4(3) . .
C16 C17 H17 120.3 . .
C17 C16 H16 119.0 . .
C17 C16 C15 122.1(3) . .
C15 C16 H16 119.0 . .
C16 C15 C20 119.1(2) . .
C14 C15 C20 119.2(2) . .
C14 C15 C16 121.7(2) . .
C15 C14 H14 119.0 . .
C13 C14 C15 122.0(2) . .
C13 C14 H14 119.0 . .
C14 C13 C12 122.4(2) . .
C14 C13 C8 119.2(2) . .
C12 C13 C8 118.4(2) . .
C13 C12 H12 118.9 . .
C11 C12 C13 122.1(2) . .
C11 C12 H12 118.9 . .
C12 C11 H11 120.3 . .
C12 C11 C10 119.4(3) . .
C10 C11 H11 120.3 . .
C11 C10 H10 119.5 . .
C9 C10 C11 121.0(3) . .
C9 C10 H10 119.5 . .
C10 C9 H9 119.2 . .
C10 C9 C8 121.5(2) . .
C8 C9 H9 119.2 . .
C7 C8 C13 119.9(2) . .
C7 C8 C9 122.5(2) . .
C9 C8 C13 117.5(2) . .
K1 C21 H21A 79.8 . .
K1 C21 H21B 159.8 . .
O2 C21 K1 50.19(11) . .
O2 C21 H21A 109.9 . .
O2 C21 H21B 109.9 . .
O2 C21 C32 109.0(2) . .
H21A C21 H21B 108.3 . .
C32 C21 K1 83.45(14) . .
C32 C21 H21A 109.9 . .
C32 C21 H21B 109.9 . .
K1 C22 H22A 158.3(16) . .
K1 C22 H22B 76.5(17) . .
O2 C22 K1 51.17(12) . .
O2 C22 H22A 107.8(15) . .
O2 C22 H22B 107.4(17) . .
O2 C22 C23 108.4(2) . .
H22A C22 H22B 110(2) . .
C23 C22 K1 84.58(16) . .
C23 C22 H22A 110.5(16) . .
C23 C22 H22B 112.8(18) . .
O3 C23 C22 107.9(2) . .
O3 C23 H23A 110.1 . .
O3 C23 H23B 110.1 . .
C22 C23 H23A 110.1 . .
C22 C23 H23B 110.1 . .
H23A C23 H23B 108.4 . .
O3 C24 H24A 110.2 . .
O3 C24 H24B 110.2 . .
O3 C24 C25 107.5(2) . .
H24A C24 H24B 108.5 . .
C25 C24 H24A 110.2 . .
C25 C24 H24B 110.2 . .
O4 C25 C24 109.1(2) . .
O4 C25 H25A 109.9 . .
O4 C25 H25B 109.9 . .
C24 C25 H25A 109.9 . .
C24 C25 H25B 109.9 . .
H25A C25 H25B 108.3 . .
O4 C26 H26A 109.8 . .
O4 C26 H26B 109.8 . .
O4 C26 C27 109.2(2) . .
H26A C26 H26B 108.3 . .
C27 C26 H26A 109.8 . .
C27 C26 H26B 109.8 . .
O5 C27 C26 109.4(2) . .
O5 C27 H27A 109.8 . .
O5 C27 H27B 109.8 . .
C26 C27 H27A 109.8 . .
C26 C27 H27B 109.8 . .
H27A C27 H27B 108.2 . .
O5 C28 H28A 109.9 . .
O5 C28 H28B 109.9 . .
O5 C28 C29 108.7(2) . .
H28A C28 H28B 108.3 . .
C29 C28 H28A 109.9 . .
C29 C28 H28B 109.9 . .
O6 C29 C28 108.4(2) . .
O6 C29 H29A 110.0 . .
O6 C29 H29B 110.0 . .
C28 C29 H29A 110.0 . .
C28 C29 H29B 110.0 . .
H29A C29 H29B 108.4 . .
O6 C30 H30A 109.9 . .
O6 C30 H30B 109.9 . .
O6 C30 C31 108.7(2) . .
H30A C30 H30B 108.3 . .
C31 C30 H30A 109.9 . .
C31 C30 H30B 109.9 . .
O7 C31 C30 108.5(2) . .
O7 C31 H31A 110.0 . .
O7 C31 H31B 110.0 . .
C30 C31 H31A 110.0 . .
C30 C31 H31B 110.0 . .
H31A C31 H31B 108.4 . .
O7 C32 C21 107.8(2) . .
O7 C32 H32A 110.2 . .
O7 C32 H32B 110.2 . .
C21 C32 H32A 110.2 . .
C21 C32 H32B 110.2 . .
H32A C32 H32B 108.5 . .
C33 C34 H34 120.7 . .
C33 C34 C35 118.7(4) . .
C35 C34 H34 120.7 . .
C34 C33 H33 119.5 . .
C34 C33 C35 121.0(4) . 5_575
C35 C33 H33 119.5 5_575 .
C34 C35 C33 120.3(4) . 5_575
C34 C35 H35 119.9 . .
C33 C35 H35 119.9 5_575 .

loop_
_geom_bond_atom_site_label_1
_geom_bond_atom_site_label_2
_geom_bond_distance
_geom_bond_site_symmetry_2
K1 O1 2.5737(18) .
K1 O2 2.8441(17) .
K1 O3 2.7753(18) .
K1 O4 2.9192(19) .
K1 O5 2.8746(18) .
K1 O6 2.9555(18) .
K1 O7 2.7932(18) .
K1 C21 3.540(3) .
K1 C22 3.512(3) .
O1 C1 1.289(3) .
O2 C21 1.432(3) .
O2 C22 1.424(3) .
O3 C23 1.421(3) .
O3 C24 1.417(3) .
O4 C25 1.416(3) .
O4 C26 1.425(3) .
O5 C27 1.426(3) .
O5 C28 1.422(3) .
O6 C29 1.426(3) .
O6 C30 1.428(3) .
O7 C31 1.418(3) .
O7 C32 1.433(3) .
C1 C2 1.431(3) .
C1 C6 1.437(3) .
C2 H2 0.9500 .
C2 C3 1.370(4) .
C3 H3 0.9500 .
C3 C4 1.387(4) .
C4 H4 0.9500 .
C4 C5 1.388(3) .
C5 H5 0.9500 .
C5 C6 1.392(3) .
C6 C7 1.501(3) .
C7 C20 1.408(3) .
C7 C8 1.414(3) .
C20 C19 1.424(3) .
C20 C15 1.442(3) .
C19 H19 0.9500 .
C19 C18 1.361(3) .
C18 H18 0.9500 .
C18 C17 1.424(4) .
C17 H17 0.9500 .
C17 C16 1.356(4) .
C16 H16 0.9500 .
C16 C15 1.422(3) .
C15 C14 1.391(3) .
C14 H14 0.9500 .
C14 C13 1.387(3) .
C13 C12 1.431(3) .
C13 C8 1.447(3) .
C12 H12 0.9500 .
C12 C11 1.350(4) .
C11 H11 0.9500 .
C11 C10 1.423(3) .
C10 H10 0.9500 .
C10 C9 1.360(3) .
C9 H9 0.9500 .
C9 C8 1.427(3) .
C21 H21A 0.9900 .
C21 H21B 0.9900 .
C21 C32 1.490(3) .
C22 H22A 0.989(16) .
C22 H22B 0.986(17) .
C22 C23 1.489(4) .
C23 H23A 0.9900 .
C23 H23B 0.9900 .
C24 H24A 0.9900 .
C24 H24B 0.9900 .
C24 C25 1.502(3) .
C25 H25A 0.9900 .
C25 H25B 0.9900 .
C26 H26A 0.9900 .
C26 H26B 0.9900 .
C26 C27 1.490(4) .
C27 H27A 0.9900 .
C27 H27B 0.9900 .
C28 H28A 0.9900 .
C28 H28B 0.9900 .
C28 C29 1.492(4) .
C29 H29A 0.9900 .
C29 H29B 0.9900 .
C30 H30A 0.9900 .
C30 H30B 0.9900 .
C30 C31 1.494(3) .
C31 H31A 0.9900 .
C31 H31B 0.9900 .
C32 H32A 0.9900 .
C32 H32B 0.9900 .
C34 H34 0.9500 .
C34 C33 1.373(5) .
C34 C35 1.375(5) .
C33 H33 0.9500 .
C33 C35 1.382(5) 5_575
C35 C33 1.382(5) 5_575
C35 H35 0.9500 .

loop_
_geom_torsion_atom_site_label_1
_geom_torsion_atom_site_label_2
_geom_torsion_atom_site_label_3
_geom_torsion_atom_site_label_4
_geom_torsion
_geom_torsion_site_symmetry_4
K1 O1 C1 C2 37.8(4) .
K1 O1 C1 C6 -142.5(2) .
K1 O2 C21 C32 63.7(2) .
K1 O2 C22 C23 -66.7(2) .
K1 O3 C23 C22 -29.3(3) .
K1 O3 C24 C25 36.1(3) .
K1 O4 C25 C24 59.8(2) .
K1 O4 C26 C27 -61.5(2) .
K1 O5 C27 C26 -38.7(2) .
K1 O5 C28 C29 36.5(3) .
K1 O6 C29 C28 61.2(2) .
K1 O6 C30 C31 -57.6(2) .
K1 O7 C31 C30 -38.1(3) .
K1 O7 C32 C21 35.7(2) .
K1 C21 C32 O7 -24.29(17) .
K1 C22 C23 O3 19.82(18) .
O1 K1 O2 C21 57.80(15) .
O1 K1 O2 C22 -62.06(16) .
O1 K1 O3 C23 82.95(17) .
O1 K1 O3 C24 -127.87(17) .
O1 K1 O4 C25 47.42(16) .
O1 K1 O4 C26 -73.39(16) .
O1 K1 O5 C27 118.13(16) .
O1 K1 O5 C28 -103.58(17) .
O1 K1 O6 C29 77.17(16) .
O1 K1 O6 C30 -47.05(15) .
O1 K1 O7 C31 121.82(17) .
O1 K1 O7 C32 -92.90(16) .
O1 K1 C21 O2 -119.46(15) .
O1 K1 C21 C32 119.10(15) .
O1 K1 C22 O2 115.31(16) .
O1 K1 C22 C23 -125.73(18) .
O1 C1 C2 C3 -179.0(2) .
O1 C1 C6 C5 178.3(2) .
O1 C1 C6 C7 -1.5(4) .
O2 K1 O1 C1 169.7(2) .
O2 K1 O3 C23 -2.07(16) .
O2 K1 O3 C24 147.11(18) .
O2 K1 O4 C25 -54.06(15) .
O2 K1 O4 C26 -174.87(15) .
O2 K1 O5 C27 -68.7(2) .
O2 K1 O5 C28 69.6(2) .
O2 K1 O6 C29 174.02(15) .
O2 K1 O6 C30 49.80(15) .
O2 K1 O7 C31 -148.90(18) .
O2 K1 O7 C32 -3.62(14) .
O2 K1 C21 C32 -121.4(2) .
O2 K1 C22 C23 119.0(3) .
O2 C21 C32 O7 -68.2(3) .
O2 C22 C23 O3 65.7(3) .
O3 K1 O1 C1 110.5(2) .
O3 K1 O2 C21 154.23(16) .
O3 K1 O2 C22 34.37(16) .
O3 K1 O4 C25 -28.39(14) .
O3 K1 O4 C26 -149.20(16) .
O3 K1 O5 C27 8.85(18) .
O3 K1 O5 C28 147.14(17) .
O3 K1 O6 C29 -116.20(18) .
O3 K1 O6 C30 119.57(17) .
O3 K1 O7 C31 -144.55(16) .
O3 K1 O7 C32 0.73(17) .
O3 K1 C21 O2 -22.35(14) .
O3 K1 C21 C32 -143.79(15) .
O3 K1 C22 O2 -133.3(2) .
O3 K1 C22 C23 -14.30(14) .
O3 C24 C25 O4 -64.4(3) .
O4 K1 O1 C1 54.4(2) .
O4 K1 O2 C21 179.61(14) .
O4 K1 O2 C22 59.74(17) .
O4 K1 O3 C23 -154.49(18) .
O4 K1 O3 C24 -5.31(16) .
O4 K1 O5 C27 6.17(16) .
O4 K1 O5 C28 144.46(18) .
O4 K1 O6 C29 -57.16(16) .
O4 K1 O6 C30 178.62(14) .
O4 K1 O7 C31 -66.1(2) .
O4 K1 O7 C32 79.21(19) .
O4 K1 C21 O2 -0.51(18) .
O4 K1 C21 C32 -121.96(15) .
O4 K1 C22 O2 -126.03(15) .
O4 K1 C22 C23 -7.07(18) .
O4 C26 C27 O5 69.4(3) .
O5 K1 O1 C1 -12.8(2) .
O5 K1 O2 C21 -115.92(18) .
O5 K1 O2 C22 124.21(19) .
O5 K1 O3 C23 -157.20(16) .
O5 K1 O3 C24 -8.02(19) .
O5 K1 O4 C25 148.84(16) .
O5 K1 O4 C26 28.03(15) .
O5 K1 O6 C29 -29.10(15) .
O5 K1 O6 C30 -153.32(16) .
O5 K1 O7 C31 6.81(18) .
O5 K1 O7 C32 152.09(15) .
O5 K1 C21 O2 122.06(17) .
O5 K1 C21 C32 0.6(2) .
O5 K1 C22 O2 -118.94(19) .
O5 K1 C22 C23 0.0(3) .
O5 C28 C29 O6 -65.8(3) .
O6 K1 O1 C1 -75.1(2) .
O6 K1 O2 C21 -52.65(15) .
O6 K1 O2 C22 -172.52(16) .
O6 K1 O3 C23 -84.4(2) .
O6 K1 O3 C24 64.8(2) .
O6 K1 O4 C25 176.31(14) .
O6 K1 O4 C26 55.50(16) .
O6 K1 O5 C27 -143.12(18) .
O6 K1 O5 C28 -4.82(16) .
O6 K1 O7 C31 6.86(16) .
O6 K1 O7 C32 152.14(17) .
O6 K1 C21 O2 132.74(14) .
O6 K1 C21 C32 11.29(15) .
O6 K1 C22 O2 10.0(2) .
O6 K1 C22 C23 128.99(16) .
O6 C30 C31 O7 64.1(3) .
O7 K1 O1 C1 -129.8(2) .
O7 K1 O2 C21 -30.14(14) .
O7 K1 O2 C22 -150.01(17) .
O7 K1 O3 C23 -6.45(18) .
O7 K1 O3 C24 142.72(17) .
O7 K1 O4 C25 -123.47(16) .
O7 K1 O4 C26 115.72(17) .
O7 K1 O5 C27 -143.07(16) .
O7 K1 O5 C28 -4.78(19) .
O7 K1 O6 C29 150.95(17) .
O7 K1 O6 C30 26.72(14) .
O7 K1 C21 O2 139.01(18) .
O7 K1 C21 C32 17.56(13) .
O7 K1 C22 O2 26.13(15) .
O7 K1 C22 C23 145.09(17) .
C1 C2 C3 C4 0.5(4) .
C1 C6 C7 C20 -116.5(3) .
C1 C6 C7 C8 67.9(3) .
C2 C1 C6 C5 -1.9(4) .
C2 C1 C6 C7 178.2(2) .
C2 C3 C4 C5 -1.6(4) .
C3 C4 C5 C6 0.8(4) .
C4 C5 C6 C1 1.0(4) .
C4 C5 C6 C7 -179.2(2) .
C5 C6 C7 C20 63.6(3) .
C5 C6 C7 C8 -111.9(3) .
C6 C1 C2 C3 1.2(4) .
C6 C7 C20 C19 6.2(4) .
C6 C7 C20 C15 -175.0(2) .
C6 C7 C8 C13 174.7(2) .
C6 C7 C8 C9 -0.9(3) .
C7 C20 C19 C18 179.0(2) .
C7 C20 C15 C16 180.0(2) .
C7 C20 C15 C14 -0.8(4) .
C20 C7 C8 C13 -0.9(3) .
C20 C7 C8 C9 -176.4(2) .
C20 C19 C18 C17 1.0(4) .
C20 C15 C14 C13 1.5(4) .
C19 C20 C15 C16 -1.1(3) .
C19 C20 C15 C14 178.1(2) .
C19 C18 C17 C16 -1.1(4) .
C18 C17 C16 C15 0.0(4) .
C17 C16 C15 C20 1.1(4) .
C17 C16 C15 C14 -178.1(2) .
C16 C15 C14 C13 -179.3(2) .
C15 C20 C19 C18 0.1(4) .
C15 C14 C13 C12 174.3(2) .
C15 C14 C13 C8 -1.8(4) .
C14 C13 C12 C11 -175.0(2) .
C14 C13 C8 C7 1.5(4) .
C14 C13 C8 C9 177.3(2) .
C13 C12 C11 C10 -1.6(4) .
C12 C13 C8 C7 -174.8(2) .
C12 C13 C8 C9 1.0(3) .
C12 C11 C10 C9 -0.1(4) .
C11 C10 C9 C8 2.3(4) .
C10 C9 C8 C7 173.0(2) .
C10 C9 C8 C13 -2.7(3) .
C8 C7 C20 C19 -178.3(2) .
C8 C7 C20 C15 0.5(3) .
C8 C13 C12 C11 1.1(4) .
C21 K1 O1 C1 -170.6(2) .
C21 K1 O2 C22 -119.9(2) .
C21 K1 O3 C23 7.75(17) .
C21 K1 O3 C24 156.93(18) .
C21 K1 O4 C25 -53.84(17) .
C21 K1 O4 C26 -174.65(15) .
C21 K1 O5 C27 -130.63(19) .
C21 K1 O5 C28 7.7(3) .
C21 K1 O6 C29 155.86(15) .
C21 K1 O6 C30 31.63(15) .
C21 K1 O7 C31 -165.9(2) .
C21 K1 O7 C32 -20.58(14) .
C21 K1 C22 O2 31.98(13) .
C21 K1 C22 C23 150.9(2) .
C21 O2 C22 K1 -116.5(2) .
C21 O2 C22 C23 176.9(2) .
C22 K1 O1 C1 149.1(2) .
C22 K1 O2 C21 119.9(2) .
C22 K1 O3 C23 17.16(16) .
C22 K1 O3 C24 166.3(2) .
C22 K1 O4 C25 -34.04(16) .
C22 K1 O4 C26 -154.86(16) .
C22 K1 O5 C27 -1.9(3) .
C22 K1 O5 C28 136.3(2) .
C22 K1 O6 C29 169.75(15) .
C22 K1 O6 C30 45.53(18) .
C22 K1 O7 C31 -160.29(18) .
C22 K1 O7 C32 -15.01(16) .
C22 K1 C21 O2 -32.29(14) .
C22 K1 C21 C32 -153.7(2) .
C22 O2 C21 K1 115.7(2) .
C22 O2 C21 C32 179.4(2) .
C23 O3 C24 C25 -172.9(2) .
C24 O3 C23 C22 178.9(2) .
C25 O4 C26 C27 179.1(2) .
C26 O4 C25 C24 178.8(2) .
C27 O5 C28 C29 176.7(2) .
C28 O5 C27 C26 179.6(2) .
C29 O6 C30 C31 179.8(2) .
C30 O6 C29 C28 -176.3(2) .
C31 O7 C32 C21 -175.9(2) .
C32 O7 C31 C30 175.0(2) .
C33 C34 C35 C33 -0.6(6) 5_575
C35 C34 C33 C35 0.6(6) 5_575
